data_9014393
loop_
_publ_author_name
'Averbuch-Pouchot M'
'Durif, A.'
'Guitel, J.'

_publ_section_title
;
 Structure cristalline d'un phospho-tellurate de rubidium:
 Te (O H)6 Rb2 (H P O4) Rb (H2 P O4)
 _cod_database_code 1007138
;
_journal_name_full 'Materials Research Bulletin'
_journal_page_first 1219
_journal_page_last 1223
_journal_paper_doi 10.1016/0025-5408(79)90217-4
_journal_volume 14
_journal_year 1979
_chemical_formula_sum 'O14 P2 Rb3 Te'
_space_group_IT_number 14
_symmetry_space_group_name_Hall '-P 2yab'
_symmetry_space_group_name_H-M 'P 1 21/a 1'
_cell_angle_alpha 90
_cell_angle_beta 90.32
_cell_angle_gamma 90
_cell_length_a 12.26
_cell_length_b 7.059
_cell_length_c 8.225
_cell_formula_units_Z 2
_cell_volume 711.808
_database_code_amcsd 0014275
_exptl_crystal_density_diffrn 3.126
_cod_duplicate_entry 1007138
_cod_original_formula_sum 'Te Rb3 P2 O14'
_cod_database_code 9014393
_amcsd_formula_title 'H9 O14 P2 Rb3 Te'

loop_
_space_group_symop_operation_xyz
x,y,z
1/2+x,1/2-y,z
1/2-x,1/2+y,-z
-x,-y,-z

loop_
_atom_site_label
_atom_site_fract_x
_atom_site_fract_y
_atom_site_fract_z
Te1 0.00000 0.00000 0.00000
Rb1 0.00000 0.00000 0.50000
Rb2 0.31319 0.00280 0.16710
P1 0.33450 0.01510 0.64980
O1 0.10540 0.49950 0.18960
O2 0.06940 0.12880 0.17830
O3 0.02710 0.20460 0.85570
O4 0.86180 0.10930 0.05660
O5 0.22630 -0.09380 0.64620
O6 0.09550 0.45000 0.49670
O7 0.31160 0.23540 0.62680

loop_
_cod_related_entry_id
_cod_related_entry_database
_cod_related_entry_code
1 AMCSD 0014275
